data_7227213
loop_
_publ_author_name
'Panchenko, Pavel A.'
'Arkhipova, Antonina N.'
'Fedorova, Olga A.'
'Fedorov, Yuri V.'
'Zakharko, Marina A.'
'Arkhipov, Dmitry E.'
'Jonusauskas, Gediminas'

_publ_section_title
;
 Controlling photophysics of styrylnaphthalimides through TICT,
 fluorescence and E,Z-photoisomerization interplay.
;
_journal_issue 2
_journal_name_full 'Physical chemistry chemical physics : PCCP'
_journal_page_first 1244
_journal_page_last 1256
_journal_paper_doi 10.1039/c6cp07255k
_journal_volume 19
_journal_year 2017
_chemical_formula_moiety 'C26 H26 N2 O2'
_chemical_formula_sum 'C26 H26 N2 O2'
_chemical_formula_weight 398.49
_chemical_name_systematic
; 
 ? 
;
_space_group_IT_number 2
_symmetry_cell_setting triclinic
_symmetry_space_group_name_Hall '-P 1'
_symmetry_space_group_name_H-M 'P -1'
_atom_sites_solution_hydrogens geom
_atom_sites_solution_primary direct
_atom_sites_solution_secondary difmap
_audit_creation_method SHELXL-97
_audit_update_record
;
2014-12-02 deposited with the CCDC.
2016-11-30 downloaded from the CCDC.
;
_cell_angle_alpha 82.470(4)
_cell_angle_beta 84.186(4)
_cell_angle_gamma 89.182(4)
_cell_formula_units_Z 4
_cell_length_a 7.4660(13)
_cell_length_b 13.752(2)
_cell_length_c 20.182(3)
_cell_measurement_reflns_used 2196
_cell_measurement_temperature 100(2)
_cell_measurement_theta_max 30.54
_cell_measurement_theta_min 2.69
_cell_volume 2043.7(6)
_computing_cell_refinement 'APEX2 (Bruker, 2005)'
_computing_data_collection 'APEX2 (Bruker, 2005)'
_computing_data_reduction 'APEX2 (Bruker, 2005)'
_computing_molecular_graphics 'SHELXTL ver. 5.1 (Sheldrick, 1998)'
_computing_publication_material 'SHELXTL ver. 5.1 (Sheldrick, 1998)'
_computing_structure_refinement 'SHELXTL ver. 5.1 (Sheldrick, 1998)'
_computing_structure_solution 'SHELXTL ver. 5.1 (Sheldrick, 1998)'
_diffrn_ambient_temperature 100(2)
_diffrn_measured_fraction_theta_full 0.982
_diffrn_measured_fraction_theta_max 0.982
_diffrn_measurement_device_type 'Bruker APEX II CCD area detector'
_diffrn_measurement_method '\f and \w scans'
_diffrn_radiation_monochromator graphite
_diffrn_radiation_source 'fine-focus sealed tube'
_diffrn_radiation_type MoK\a
_diffrn_radiation_wavelength 0.71073
_diffrn_reflns_av_R_equivalents 0.0220
_diffrn_reflns_av_sigmaI/netI 0.0599
_diffrn_reflns_limit_h_max 9
_diffrn_reflns_limit_h_min -9
_diffrn_reflns_limit_k_max 16
_diffrn_reflns_limit_k_min -9
_diffrn_reflns_limit_l_max 24
_diffrn_reflns_limit_l_min -24
_diffrn_reflns_number 9782
_diffrn_reflns_theta_full 26.00
_diffrn_reflns_theta_max 26.00
_diffrn_reflns_theta_min 1.02
_exptl_absorpt_coefficient_mu 0.082
_exptl_absorpt_correction_T_max 0.9935
_exptl_absorpt_correction_T_min 0.9774
_exptl_absorpt_correction_type multi-scan
_exptl_absorpt_process_details 'APEX2 (Bruker, 2005)'
_exptl_crystal_colour red
_exptl_crystal_density_diffrn 1.295
_exptl_crystal_density_method 'not measured'
_exptl_crystal_description plate
_exptl_crystal_F_000 848
_exptl_crystal_size_max 0.28
_exptl_crystal_size_mid 0.19
_exptl_crystal_size_min 0.08
_refine_diff_density_max 0.231
_refine_diff_density_min -0.272
_refine_diff_density_rms 0.064
_refine_ls_extinction_method none
_refine_ls_goodness_of_fit_ref 1.009
_refine_ls_hydrogen_treatment constr
_refine_ls_matrix_type full
_refine_ls_number_parameters 547
_refine_ls_number_reflns 7886
_refine_ls_number_restraints 0
_refine_ls_restrained_S_all 1.009
_refine_ls_R_factor_all 0.0873
_refine_ls_R_factor_gt 0.0479
_refine_ls_shift/su_max 0.000
_refine_ls_shift/su_mean 0.000
_refine_ls_structure_factor_coef Fsqd
_refine_ls_weighting_details 'calc w=1/[\s^2^(Fo^2^)+(0.0719P)^2^+0.0000P] where P=(Fo^2^+2Fc^2^)/3'
_refine_ls_weighting_scheme calc
_refine_ls_wR_factor_gt 0.1144
_refine_ls_wR_factor_ref 0.1413
_reflns_number_gt 5203
_reflns_number_total 7886
_reflns_threshold_expression I>2u(I)
_cod_data_source_file c6cp07255k2.cif
_cod_data_source_block ts143
_cod_depositor_comments
;
The following automatic conversions were performed:

'_symmetry_cell_setting' value 'Triclinic' changed to 'triclinic'
according to
/usr/data/users/saulius/crontab/automatic-downloads/rss-feeds/RSC/lib/dictionaries/cif_core.dic
dictionary named 'cif_core.dic' version 2.4.2 from 2011-04-26.

Automatic conversion script
Id: cif_fix_values 4268 2015-11-12 08:31:59Z antanas 

 Adding full bibliography for 7227211--7227213.cif.
;
_cod_original_cell_volume 2043.6(6)
_cod_database_code 7227213

loop_
_symmetry_equiv_pos_as_xyz
'x, y, z'
'-x, -y, -z'

loop_
_atom_site_label
_atom_site_type_symbol
_atom_site_fract_x
_atom_site_fract_y
_atom_site_fract_z
_atom_site_U_iso_or_equiv
_atom_site_adp_type
_atom_site_occupancy
_atom_site_symmetry_multiplicity
_atom_site_calc_flag
_atom_site_refinement_flags
O1 O 0.9597(2) 0.22232(11) 0.31180(7) 0.0236(4) Uani 1 1 d .
O2 O 0.8090(2) 0.54048(11) 0.32807(8) 0.0269(4) Uani 1 1 d .
N1 N 0.8780(2) 0.38053(12) 0.32037(8) 0.0180(4) Uani 1 1 d .
N2 N 0.5820(2) 0.31315(13) -0.30088(9) 0.0210(4) Uani 1 1 d .
C1 C 1.2557(4) 0.40005(19) 0.51054(13) 0.0375(7) Uani 1 1 d .
H1A H 1.2638 0.3760 0.5580 0.056 Uiso 1 1 calc R
H1B H 1.2561 0.4719 0.5042 0.056 Uiso 1 1 calc R
H1C H 1.3589 0.3759 0.4833 0.056 Uiso 1 1 calc R
C2 C 1.0816(3) 0.36317(17) 0.48885(11) 0.0283(6) Uani 1 1 d .
H2A H 1.0812 0.2906 0.4961 0.034 Uiso 1 1 calc R
H2B H 0.9781 0.3862 0.5174 0.034 Uiso 1 1 calc R
C3 C 1.0584(3) 0.39805(16) 0.41563(10) 0.0215(5) Uani 1 1 d .
H3A H 1.0608 0.4706 0.4083 0.026 Uiso 1 1 calc R
H3B H 1.1611 0.3742 0.3871 0.026 Uiso 1 1 calc R
C4 C 0.8845(3) 0.36305(16) 0.39389(10) 0.0227(5) Uani 1 1 d .
H4A H 0.8706 0.2919 0.4093 0.027 Uiso 1 1 calc R
H4B H 0.7820 0.3973 0.4159 0.027 Uiso 1 1 calc R
C5 C 0.9111(3) 0.30141(15) 0.28421(10) 0.0176(5) Uani 1 1 d .
C6 C 0.8846(3) 0.31812(15) 0.21199(10) 0.0160(4) Uani 1 1 d .
C7 C 0.8446(3) 0.41269(15) 0.18067(10) 0.0159(4) Uani 1 1 d .
C8 C 0.8184(3) 0.49166(15) 0.21935(10) 0.0161(4) Uani 1 1 d .
C9 C 0.8337(3) 0.47518(16) 0.29262(11) 0.0194(5) Uani 1 1 d .
C10 C 0.8973(3) 0.24002(15) 0.17521(10) 0.0171(5) Uani 1 1 d .
H10B H 0.9241 0.1763 0.1963 0.021 Uiso 1 1 calc R
C11 C 0.8708(3) 0.25432(15) 0.10707(10) 0.0177(5) Uani 1 1 d .
H11A H 0.8765 0.1992 0.0830 0.021 Uiso 1 1 calc R
C12 C 0.8365(3) 0.34591(15) 0.07324(10) 0.0155(4) Uani 1 1 d .
C13 C 0.8231(3) 0.42832(15) 0.11086(10) 0.0156(4) Uani 1 1 d .
C14 C 0.7776(3) 0.52383(15) 0.08280(11) 0.0172(5) Uani 1 1 d .
H14A H 0.7632 0.5361 0.0362 0.021 Uiso 1 1 calc R
C15 C 0.7534(3) 0.59955(15) 0.12098(11) 0.0194(5) Uani 1 1 d .
H15B H 0.7231 0.6631 0.1007 0.023 Uiso 1 1 calc R
C16 C 0.7734(3) 0.58315(15) 0.18994(11) 0.0189(5) Uani 1 1 d .
H16A H 0.7558 0.6355 0.2163 0.023 Uiso 1 1 calc R
C17 C 0.8097(3) 0.35851(15) 0.00154(10) 0.0174(5) Uani 1 1 d .
H17A H 0.8484 0.4182 -0.0249 0.021 Uiso 1 1 calc R
C18 C 0.7339(3) 0.29094(15) -0.02892(11) 0.0180(5) Uani 1 1 d .
H18A H 0.6976 0.2317 -0.0015 0.022 Uiso 1 1 calc R
C19 C 0.7007(3) 0.29795(15) -0.09951(10) 0.0150(4) Uani 1 1 d .
C20 C 0.6010(3) 0.22477(15) -0.12135(10) 0.0163(4) Uani 1 1 d .
H20B H 0.5591 0.1705 -0.0898 0.020 Uiso 1 1 calc R
C21 C 0.5613(3) 0.22851(15) -0.18688(10) 0.0170(5) Uani 1 1 d .
H21A H 0.4922 0.1776 -0.1993 0.020 Uiso 1 1 calc R
C22 C 0.6224(3) 0.30724(15) -0.23567(10) 0.0164(4) Uani 1 1 d .
C23 C 0.7273(3) 0.38023(15) -0.21443(10) 0.0169(4) Uani 1 1 d .
H23A H 0.7732 0.4335 -0.2461 0.020 Uiso 1 1 calc R
C24 C 0.7638(3) 0.37491(15) -0.14817(10) 0.0173(5) Uani 1 1 d .
H24B H 0.8339 0.4251 -0.1354 0.021 Uiso 1 1 calc R
C25 C 0.4827(3) 0.23568(17) -0.32276(11) 0.0270(5) Uani 1 1 d .
H25A H 0.3639 0.2291 -0.2970 0.040 Uiso 1 1 calc R
H25B H 0.5487 0.1737 -0.3154 0.040 Uiso 1 1 calc R
H25C H 0.4680 0.2517 -0.3707 0.040 Uiso 1 1 calc R
C26 C 0.6452(3) 0.39576(17) -0.34953(11) 0.0289(6) Uani 1 1 d .
H26A H 0.6037 0.4570 -0.3331 0.043 Uiso 1 1 calc R
H26B H 0.5975 0.3909 -0.3925 0.043 Uiso 1 1 calc R
H26C H 0.7771 0.3951 -0.3559 0.043 Uiso 1 1 calc R
O3 O 0.3127(2) 0.02158(11) 0.33491(8) 0.0282(4) Uani 1 1 d .
O4 O 0.4618(2) 0.34459(11) 0.31232(7) 0.0248(4) Uani 1 1 d .
N3 N 0.3789(2) 0.18407(13) 0.32431(9) 0.0187(4) Uani 1 1 d .
N4 N 0.0881(2) 0.10670(13) -0.29529(9) 0.0213(4) Uani 1 1 d .
C27 C 0.7695(4) 0.0988(2) 0.51122(13) 0.0417(7) Uani 1 1 d .
H27A H 0.7831 0.1079 0.5578 0.063 Uiso 1 1 calc R
H27B H 0.8693 0.1311 0.4815 0.063 Uiso 1 1 calc R
H27C H 0.7706 0.0286 0.5071 0.063 Uiso 1 1 calc R
C28 C 0.5916(3) 0.14358(18) 0.49131(11) 0.0298(6) Uani 1 1 d .
H28A H 0.4912 0.1110 0.5216 0.036 Uiso 1 1 calc R
H28B H 0.5894 0.2140 0.4970 0.036 Uiso 1 1 calc R
C29 C 0.5638(3) 0.13292(16) 0.41889(11) 0.0229(5) Uani 1 1 d .
H29A H 0.6642 0.1658 0.3888 0.028 Uiso 1 1 calc R
H29B H 0.5676 0.0624 0.4133 0.028 Uiso 1 1 calc R
C30 C 0.3870(3) 0.17614(17) 0.39761(10) 0.0234(5) Uani 1 1 d .
H30A H 0.2865 0.1344 0.4206 0.028 Uiso 1 1 calc R
H30B H 0.3710 0.2421 0.4119 0.028 Uiso 1 1 calc R
C31 C 0.3352(3) 0.09893(16) 0.29811(11) 0.0199(5) Uani 1 1 d .
C32 C 0.3178(3) 0.10865(15) 0.22541(10) 0.0161(4) Uani 1 1 d .
C33 C 0.3425(3) 0.20027(15) 0.18485(10) 0.0153(4) Uani 1 1 d .
C34 C 0.3873(3) 0.28392(15) 0.21399(10) 0.0161(4) Uani 1 1 d .
C35 C 0.4141(3) 0.27483(15) 0.28631(11) 0.0177(5) Uani 1 1 d .
C36 C 0.2718(3) 0.02755(15) 0.19714(11) 0.0186(5) Uani 1 1 d .
H36A H 0.2573 -0.0343 0.2242 0.022 Uiso 1 1 calc R
C37 C 0.2463(3) 0.03597(15) 0.12856(10) 0.0181(5) Uani 1 1 d .
H37A H 0.2135 -0.0206 0.1101 0.022 Uiso 1 1 calc R
C38 C 0.2676(3) 0.12434(15) 0.08715(10) 0.0164(4) Uani 1 1 d .
C39 C 0.3179(3) 0.20948(15) 0.11535(10) 0.0161(4) Uani 1 1 d .
C40 C 0.3409(3) 0.30376(15) 0.07756(11) 0.0171(5) Uani 1 1 d .
H40A H 0.3278 0.3116 0.0308 0.021 Uiso 1 1 calc R
C41 C 0.3816(3) 0.38373(15) 0.10710(11) 0.0193(5) Uani 1 1 d .
H41A H 0.3938 0.4463 0.0809 0.023 Uiso 1 1 calc R
C42 C 0.4053(3) 0.37406(15) 0.17560(11) 0.0184(5) Uani 1 1 d .
H42A H 0.4340 0.4300 0.1956 0.022 Uiso 1 1 calc R
C43 C 0.2300(3) 0.13280(15) 0.01670(10) 0.0177(5) Uani 1 1 d .
H43A H 0.1921 0.1953 -0.0030 0.021 Uiso 1 1 calc R
C44 C 0.2438(3) 0.06138(15) -0.02276(11) 0.0182(5) Uani 1 1 d .
H44A H 0.2862 -0.0008 -0.0043 0.022 Uiso 1 1 calc R
C45 C 0.1985(3) 0.07179(15) -0.09216(10) 0.0156(4) Uani 1 1 d .
C46 C 0.2652(3) 0.00597(15) -0.13622(10) 0.0177(5) Uani 1 1 d .
H46A H 0.3361 -0.0480 -0.1197 0.021 Uiso 1 1 calc R
C47 C 0.2313(3) 0.01702(15) -0.20277(11) 0.0198(5) Uani 1 1 d .
H47A H 0.2804 -0.0288 -0.2310 0.024 Uiso 1 1 calc R
C48 C 0.1250(3) 0.09506(15) -0.22945(11) 0.0175(5) Uani 1 1 d .
C49 C 0.0567(3) 0.16147(15) -0.18540(10) 0.0174(5) Uani 1 1 d .
H49A H -0.0152 0.2152 -0.2016 0.021 Uiso 1 1 calc R
C50 C 0.0930(3) 0.14931(15) -0.11931(10) 0.0169(5) Uani 1 1 d .
H50A H 0.0447 0.1952 -0.0910 0.020 Uiso 1 1 calc R
C51 C 0.1584(3) 0.03639(17) -0.33943(11) 0.0287(6) Uani 1 1 d .
H51A H 0.1129 -0.0292 -0.3213 0.043 Uiso 1 1 calc R
H51B H 0.2902 0.0361 -0.3424 0.043 Uiso 1 1 calc R
H51C H 0.1194 0.0550 -0.3843 0.043 Uiso 1 1 calc R
C52 C -0.0093(3) 0.19146(17) -0.32303(11) 0.0274(5) Uani 1 1 d .
H52A H 0.0504 0.2513 -0.3152 0.041 Uiso 1 1 calc R
H52B H -0.1329 0.1898 -0.3013 0.041 Uiso 1 1 calc R
H52C H -0.0115 0.1908 -0.3714 0.041 Uiso 1 1 calc R

loop_
_atom_site_aniso_label
_atom_site_aniso_U_11
_atom_site_aniso_U_22
_atom_site_aniso_U_33
_atom_site_aniso_U_23
_atom_site_aniso_U_13
_atom_site_aniso_U_12
O1 0.0315(9) 0.0191(8) 0.0198(8) 0.0007(6) -0.0048(7) 0.0009(7)
O2 0.0366(10) 0.0255(9) 0.0216(9) -0.0115(7) -0.0071(7) 0.0069(7)
N1 0.0218(10) 0.0189(9) 0.0143(9) -0.0033(7) -0.0049(8) -0.0008(7)
N2 0.0259(10) 0.0191(10) 0.0187(10) -0.0017(8) -0.0062(8) -0.0052(8)
C1 0.0435(16) 0.0446(16) 0.0303(15) -0.0186(12) -0.0164(12) 0.0169(13)
C2 0.0372(14) 0.0291(13) 0.0204(12) -0.0072(10) -0.0068(11) 0.0087(11)
C3 0.0246(12) 0.0240(12) 0.0167(11) -0.0050(9) -0.0032(9) 0.0021(9)
C4 0.0293(13) 0.0246(12) 0.0140(11) -0.0029(9) -0.0003(10) -0.0021(10)
C5 0.0136(10) 0.0204(11) 0.0187(11) -0.0016(9) -0.0012(9) -0.0012(9)
C6 0.0139(10) 0.0171(11) 0.0173(11) -0.0030(9) -0.0022(9) -0.0021(8)
C7 0.0112(10) 0.0176(11) 0.0195(11) -0.0038(9) -0.0024(9) -0.0004(8)
C8 0.0129(10) 0.0179(11) 0.0189(11) -0.0057(9) -0.0029(9) -0.0013(8)
C9 0.0163(11) 0.0239(12) 0.0196(12) -0.0070(9) -0.0041(9) 0.0010(9)
C10 0.0154(11) 0.0151(11) 0.0210(12) -0.0006(9) -0.0053(9) 0.0014(8)
C11 0.0162(11) 0.0184(11) 0.0198(11) -0.0075(9) -0.0019(9) 0.0007(8)
C12 0.0112(10) 0.0183(11) 0.0176(11) -0.0046(9) -0.0019(8) -0.0012(8)
C13 0.0098(10) 0.0186(11) 0.0189(11) -0.0043(9) -0.0018(8) 0.0005(8)
C14 0.0156(11) 0.0187(11) 0.0175(11) -0.0016(9) -0.0035(9) -0.0008(8)
C15 0.0192(11) 0.0149(11) 0.0243(12) -0.0020(9) -0.0041(9) 0.0012(9)
C16 0.0143(11) 0.0188(11) 0.0256(12) -0.0094(9) -0.0036(9) 0.0008(9)
C17 0.0156(11) 0.0184(11) 0.0180(11) -0.0042(9) 0.0015(9) 0.0021(8)
C18 0.0167(11) 0.0167(11) 0.0207(12) -0.0033(9) -0.0012(9) 0.0020(9)
C19 0.0118(10) 0.0181(11) 0.0161(11) -0.0060(8) -0.0025(8) 0.0040(8)
C20 0.0145(10) 0.0157(11) 0.0186(11) -0.0022(8) -0.0018(9) 0.0023(8)
C21 0.0146(10) 0.0160(10) 0.0211(12) -0.0048(9) -0.0026(9) -0.0002(8)
C22 0.0134(10) 0.0195(11) 0.0176(11) -0.0068(9) -0.0019(9) 0.0041(8)
C23 0.0180(11) 0.0149(10) 0.0175(11) -0.0033(8) 0.0008(9) 0.0016(8)
C24 0.0161(11) 0.0163(11) 0.0220(12) -0.0098(9) -0.0036(9) 0.0000(8)
C25 0.0291(13) 0.0343(14) 0.0188(12) -0.0034(10) -0.0074(10) -0.0077(11)
C26 0.0359(14) 0.0319(13) 0.0187(12) 0.0002(10) -0.0062(11) -0.0057(11)
O3 0.0402(10) 0.0228(9) 0.0213(9) 0.0022(7) -0.0072(7) -0.0049(7)
O4 0.0298(9) 0.0247(9) 0.0222(9) -0.0103(7) -0.0035(7) -0.0023(7)
N3 0.0210(10) 0.0205(10) 0.0157(9) -0.0048(7) -0.0039(8) 0.0028(7)
N4 0.0249(10) 0.0226(10) 0.0183(10) -0.0077(8) -0.0053(8) 0.0041(8)
C27 0.0506(18) 0.0448(17) 0.0299(15) 0.0079(12) -0.0199(13) -0.0133(14)
C28 0.0428(15) 0.0287(13) 0.0183(12) -0.0019(10) -0.0051(11) -0.0073(11)
C29 0.0293(13) 0.0225(12) 0.0175(12) -0.0036(9) -0.0031(10) -0.0024(10)
C30 0.0329(13) 0.0254(12) 0.0128(11) -0.0054(9) -0.0023(10) 0.0001(10)
C31 0.0198(11) 0.0208(12) 0.0192(12) -0.0019(9) -0.0030(9) -0.0001(9)
C32 0.0132(10) 0.0185(11) 0.0168(11) -0.0018(9) -0.0031(9) 0.0018(8)
C33 0.0108(10) 0.0190(11) 0.0166(11) -0.0033(9) -0.0025(8) 0.0018(8)
C34 0.0119(10) 0.0187(11) 0.0181(11) -0.0043(9) -0.0007(8) 0.0010(8)
C35 0.0152(11) 0.0183(11) 0.0201(12) -0.0049(9) -0.0012(9) 0.0023(9)
C36 0.0166(11) 0.0162(11) 0.0222(12) 0.0017(9) -0.0030(9) -0.0015(9)
C37 0.0167(11) 0.0183(11) 0.0208(12) -0.0061(9) -0.0037(9) -0.0007(9)
C38 0.0140(10) 0.0184(11) 0.0178(11) -0.0034(9) -0.0056(9) 0.0010(8)
C39 0.0126(10) 0.0185(11) 0.0178(11) -0.0035(9) -0.0025(9) 0.0005(8)
C40 0.0131(10) 0.0204(11) 0.0180(11) -0.0017(9) -0.0039(9) 0.0008(8)
C41 0.0172(11) 0.0154(11) 0.0248(12) 0.0011(9) -0.0037(9) 0.0006(9)
C42 0.0142(11) 0.0184(11) 0.0241(12) -0.0081(9) -0.0028(9) 0.0005(9)
C43 0.0160(11) 0.0166(11) 0.0202(12) -0.0009(9) -0.0025(9) -0.0014(8)
C44 0.0149(11) 0.0179(11) 0.0215(12) -0.0009(9) -0.0027(9) -0.0021(8)
C45 0.0134(10) 0.0154(10) 0.0187(11) -0.0040(8) -0.0015(9) -0.0038(8)
C46 0.0161(11) 0.0140(10) 0.0234(12) -0.0027(9) -0.0028(9) -0.0014(8)
C47 0.0200(11) 0.0181(11) 0.0231(12) -0.0102(9) -0.0017(9) -0.0016(9)
C48 0.0160(11) 0.0185(11) 0.0190(11) -0.0052(9) -0.0026(9) -0.0053(9)
C49 0.0168(11) 0.0151(10) 0.0208(12) -0.0035(9) -0.0030(9) 0.0004(8)
C50 0.0153(11) 0.0162(11) 0.0207(12) -0.0074(9) -0.0021(9) -0.0011(8)
C51 0.0369(14) 0.0304(13) 0.0218(13) -0.0132(10) -0.0054(11) 0.0039(11)
C52 0.0271(13) 0.0361(14) 0.0203(12) -0.0054(10) -0.0072(10) 0.0059(11)

loop_
_atom_type_symbol
_atom_type_description
_atom_type_scat_dispersion_real
_atom_type_scat_dispersion_imag
_atom_type_scat_source
C C 0.0033 0.0016 'International Tables Vol C Tables 4.2.6.8 and 6.1.1.4'
H H 0.0000 0.0000 'International Tables Vol C Tables 4.2.6.8 and 6.1.1.4'
N N 0.0061 0.0033 'International Tables Vol C Tables 4.2.6.8 and 6.1.1.4'
O O 0.0106 0.0060 'International Tables Vol C Tables 4.2.6.8 and 6.1.1.4'

loop_
_geom_angle_atom_site_label_1
_geom_angle_atom_site_label_2
_geom_angle_atom_site_label_3
_geom_angle
C5 N1 C9 124.90(17)
C5 N1 C4 117.98(17)
C9 N1 C4 117.09(17)
C22 N2 C25 120.72(18)
C22 N2 C26 120.10(17)
C25 N2 C26 119.13(17)
C2 C1 H1A 109.5
C2 C1 H1B 109.5
H1A C1 H1B 109.5
C2 C1 H1C 109.5
H1A C1 H1C 109.5
H1B C1 H1C 109.5
C3 C2 C1 112.7(2)
C3 C2 H2A 109.1
C1 C2 H2A 109.1
C3 C2 H2B 109.1
C1 C2 H2B 109.1
H2A C2 H2B 107.8
C4 C3 C2 113.08(19)
C4 C3 H3A 109.0
C2 C3 H3A 109.0
C4 C3 H3B 109.0
C2 C3 H3B 109.0
H3A C3 H3B 107.8
N1 C4 C3 112.90(18)
N1 C4 H4A 109.0
C3 C4 H4A 109.0
N1 C4 H4B 109.0
C3 C4 H4B 109.0
H4A C4 H4B 107.8
O1 C5 N1 120.67(19)
O1 C5 C6 122.41(19)
N1 C5 C6 116.92(18)
C10 C6 C7 119.89(19)
C10 C6 C5 119.45(19)
C7 C6 C5 120.65(18)
C6 C7 C8 120.01(19)
C6 C7 C13 120.18(18)
C8 C7 C13 119.76(19)
C16 C8 C7 120.57(19)
C16 C8 C9 119.28(18)
C7 C8 C9 120.12(19)
O2 C9 N1 120.45(19)
O2 C9 C8 122.4(2)
N1 C9 C8 117.16(18)
C6 C10 C11 120.20(19)
C6 C10 H10B 119.9
C11 C10 H10B 119.9
C12 C11 C10 122.42(19)
C12 C11 H11A 118.8
C10 C11 H11A 118.8
C11 C12 C13 118.09(18)
C11 C12 C17 121.08(18)
C13 C12 C17 120.81(18)
C14 C13 C7 117.60(18)
C14 C13 C12 123.11(18)
C7 C13 C12 119.16(18)
C15 C14 C13 121.85(19)
C15 C14 H14A 119.1
C13 C14 H14A 119.1
C14 C15 C16 120.1(2)
C14 C15 H15B 119.9
C16 C15 H15B 119.9
C8 C16 C15 120.12(19)
C8 C16 H16A 119.9
C15 C16 H16A 119.9
C18 C17 C12 124.0(2)
C18 C17 H17A 118.0
C12 C17 H17A 118.0
C17 C18 C19 127.5(2)
C17 C18 H18A 116.3
C19 C18 H18A 116.3
C24 C19 C20 116.66(18)
C24 C19 C18 123.51(18)
C20 C19 C18 119.83(19)
C21 C20 C19 122.54(19)
C21 C20 H20B 118.7
C19 C20 H20B 118.7
C20 C21 C22 120.66(19)
C20 C21 H21A 119.7
C22 C21 H21A 119.7
N2 C22 C21 121.57(18)
N2 C22 C23 121.25(19)
C21 C22 C23 117.18(18)
C24 C23 C22 120.85(19)
C24 C23 H23A 119.6
C22 C23 H23A 119.6
C23 C24 C19 122.07(18)
C23 C24 H24B 119.0
C19 C24 H24B 119.0
N2 C25 H25A 109.5
N2 C25 H25B 109.5
H25A C25 H25B 109.5
N2 C25 H25C 109.5
H25A C25 H25C 109.5
H25B C25 H25C 109.5
N2 C26 H26A 109.5
N2 C26 H26B 109.5
H26A C26 H26B 109.5
N2 C26 H26C 109.5
H26A C26 H26C 109.5
H26B C26 H26C 109.5
C35 N3 C31 124.69(17)
C35 N3 C30 118.09(17)
C31 N3 C30 117.21(18)
C48 N4 C52 121.06(17)
C48 N4 C51 119.80(18)
C52 N4 C51 119.00(18)
C28 C27 H27A 109.5
C28 C27 H27B 109.5
H27A C27 H27B 109.5
C28 C27 H27C 109.5
H27A C27 H27C 109.5
H27B C27 H27C 109.5
C29 C28 C27 112.0(2)
C29 C28 H28A 109.2
C27 C28 H28A 109.2
C29 C28 H28B 109.2
C27 C28 H28B 109.2
H28A C28 H28B 107.9
C30 C29 C28 113.29(19)
C30 C29 H29A 108.9
C28 C29 H29A 108.9
C30 C29 H29B 108.9
C28 C29 H29B 108.9
H29A C29 H29B 107.7
N3 C30 C29 112.45(18)
N3 C30 H30A 109.1
C29 C30 H30A 109.1
N3 C30 H30B 109.1
C29 C30 H30B 109.1
H30A C30 H30B 107.8
O3 C31 N3 120.20(19)
O3 C31 C32 122.92(19)
N3 C31 C32 116.88(18)
C36 C32 C33 119.74(19)
C36 C32 C31 119.33(19)
C33 C32 C31 120.91(18)
C32 C33 C34 119.80(18)
C32 C33 C39 120.33(18)
C34 C33 C39 119.85(19)
C42 C34 C33 120.34(19)
C42 C34 C35 119.48(18)
C33 C34 C35 120.18(18)
O4 C35 N3 120.86(19)
O4 C35 C34 121.82(19)
N3 C35 C34 117.30(17)
C32 C36 C37 120.38(19)
C32 C36 H36A 119.8
C37 C36 H36A 119.8
C38 C37 C36 121.80(19)
C38 C37 H37A 119.1
C36 C37 H37A 119.1
C37 C38 C39 118.75(18)
C37 C38 C43 120.91(18)
C39 C38 C43 120.26(18)
C40 C39 C33 117.72(18)
C40 C39 C38 123.27(18)
C33 C39 C38 119.00(19)
C41 C40 C39 121.31(19)
C41 C40 H40A 119.3
C39 C40 H40A 119.3
C40 C41 C42 120.6(2)
C40 C41 H41A 119.7
C42 C41 H41A 119.7
C34 C42 C41 120.15(19)
C34 C42 H42A 119.9
C41 C42 H42A 119.9
C44 C43 C38 126.6(2)
C44 C43 H43A 116.7
C38 C43 H43A 116.7
C43 C44 C45 125.0(2)
C43 C44 H44A 117.5
C45 C44 H44A 117.5
C46 C45 C50 116.18(19)
C46 C45 C44 121.20(19)
C50 C45 C44 122.57(18)
C47 C46 C45 122.2(2)
C47 C46 H46A 118.9
C45 C46 H46A 118.9
C46 C47 C48 121.10(19)
C46 C47 H47A 119.5
C48 C47 H47A 119.5
N4 C48 C47 121.98(19)
N4 C48 C49 120.94(19)
C47 C48 C49 117.08(19)
C50 C49 C48 120.83(19)
C50 C49 H49A 119.6
C48 C49 H49A 119.6
C49 C50 C45 122.59(19)
C49 C50 H50A 118.7
C45 C50 H50A 118.7
N4 C51 H51A 109.5
N4 C51 H51B 109.5
H51A C51 H51B 109.5
N4 C51 H51C 109.5
H51A C51 H51C 109.5
H51B C51 H51C 109.5
N4 C52 H52A 109.5
N4 C52 H52B 109.5
H52A C52 H52B 109.5
N4 C52 H52C 109.5
H52A C52 H52C 109.5
H52B C52 H52C 109.5

loop_
_geom_bond_atom_site_label_1
_geom_bond_atom_site_label_2
_geom_bond_distance
O1 C5 1.223(2)
O2 C9 1.220(2)
N1 C5 1.393(3)
N1 C9 1.397(3)
N1 C4 1.477(3)
N2 C22 1.372(3)
N2 C25 1.446(3)
N2 C26 1.451(3)
C1 C2 1.526(3)
C1 H1A 0.9800
C1 H1B 0.9800
C1 H1C 0.9800
C2 C3 1.519(3)
C2 H2A 0.9900
C2 H2B 0.9900
C3 C4 1.516(3)
C3 H3A 0.9900
C3 H3B 0.9900
C4 H4A 0.9900
C4 H4B 0.9900
C5 C6 1.478(3)
C6 C10 1.380(3)
C6 C7 1.411(3)
C7 C8 1.419(3)
C7 C13 1.422(3)
C8 C16 1.371(3)
C8 C9 1.482(3)
C10 C11 1.397(3)
C10 H10B 0.9500
C11 C12 1.385(3)
C11 H11A 0.9500
C12 C13 1.441(3)
C12 C17 1.468(3)
C13 C14 1.412(3)
C14 C15 1.374(3)
C14 H14A 0.9500
C15 C16 1.403(3)
C15 H15B 0.9500
C16 H16A 0.9500
C17 C18 1.340(3)
C17 H17A 0.9500
C18 C19 1.461(3)
C18 H18A 0.9500
C19 C24 1.398(3)
C19 C20 1.402(3)
C20 C21 1.379(3)
C20 H20B 0.9500
C21 C22 1.412(3)
C21 H21A 0.9500
C22 C23 1.417(3)
C23 C24 1.384(3)
C23 H23A 0.9500
C24 H24B 0.9500
C25 H25A 0.9800
C25 H25B 0.9800
C25 H25C 0.9800
C26 H26A 0.9800
C26 H26B 0.9800
C26 H26C 0.9800
O3 C31 1.218(3)
O4 C35 1.226(2)
N3 C35 1.390(3)
N3 C31 1.402(3)
N3 C30 1.476(3)
N4 C48 1.373(3)
N4 C52 1.445(3)
N4 C51 1.456(3)
C27 C28 1.525(3)
C27 H27A 0.9800
C27 H27B 0.9800
C27 H27C 0.9800
C28 C29 1.523(3)
C28 H28A 0.9900
C28 H28B 0.9900
C29 C30 1.519(3)
C29 H29A 0.9900
C29 H29B 0.9900
C30 H30A 0.9900
C30 H30B 0.9900
C31 C32 1.474(3)
C32 C36 1.380(3)
C32 C33 1.413(3)
C33 C34 1.418(3)
C33 C39 1.422(3)
C34 C42 1.374(3)
C34 C35 1.482(3)
C36 C37 1.406(3)
C36 H36A 0.9500
C37 C38 1.383(3)
C37 H37A 0.9500
C38 C39 1.437(3)
C38 C43 1.466(3)
C39 C40 1.419(3)
C40 C41 1.369(3)
C40 H40A 0.9500
C41 C42 1.400(3)
C41 H41A 0.9500
C42 H42A 0.9500
C43 C44 1.340(3)
C43 H43A 0.9500
C44 C45 1.462(3)
C44 H44A 0.9500
C45 C46 1.402(3)
C45 C50 1.403(3)
C46 C47 1.380(3)
C46 H46A 0.9500
C47 C48 1.408(3)
C47 H47A 0.9500
C48 C49 1.411(3)
C49 C50 1.376(3)
C49 H49A 0.9500
C50 H50A 0.9500
C51 H51A 0.9800
C51 H51B 0.9800
C51 H51C 0.9800
C52 H52A 0.9800
C52 H52B 0.9800
C52 H52C 0.9800

loop_
_geom_torsion_atom_site_label_1
_geom_torsion_atom_site_label_2
_geom_torsion_atom_site_label_3
_geom_torsion_atom_site_label_4
_geom_torsion
C1 C2 C3 C4 -179.14(19)
C5 N1 C4 C3 101.7(2)
C9 N1 C4 C3 -80.1(2)
C2 C3 C4 N1 -168.95(18)
C9 N1 C5 O1 175.6(2)
C4 N1 C5 O1 -6.3(3)
C9 N1 C5 C6 -4.5(3)
C4 N1 C5 C6 173.59(18)
O1 C5 C6 C10 6.6(3)
N1 C5 C6 C10 -173.35(19)
O1 C5 C6 C7 -174.14(19)
N1 C5 C6 C7 5.9(3)
C10 C6 C7 C8 175.3(2)
C5 C6 C7 C8 -3.9(3)
C10 C6 C7 C13 -2.0(3)
C5 C6 C7 C13 178.69(18)
C6 C7 C8 C16 -177.77(19)
C13 C7 C8 C16 -0.4(3)
C6 C7 C8 C9 0.3(3)
C13 C7 C8 C9 177.65(18)
C5 N1 C9 O2 -179.1(2)
C4 N1 C9 O2 2.8(3)
C5 N1 C9 C8 1.0(3)
C4 N1 C9 C8 -177.10(18)
C16 C8 C9 O2 -0.5(3)
C7 C8 C9 O2 -178.6(2)
C16 C8 C9 N1 179.37(18)
C7 C8 C9 N1 1.3(3)
C7 C6 C10 C11 0.1(3)
C5 C6 C10 C11 179.35(19)
C6 C10 C11 C12 1.9(3)
C10 C11 C12 C13 -1.8(3)
C10 C11 C12 C17 179.87(19)
C6 C7 C13 C14 178.03(19)
C8 C7 C13 C14 0.7(3)
C6 C7 C13 C12 2.1(3)
C8 C7 C13 C12 -175.27(18)
C11 C12 C13 C14 -175.9(2)
C17 C12 C13 C14 2.4(3)
C11 C12 C13 C7 -0.2(3)
C17 C12 C13 C7 178.14(18)
C7 C13 C14 C15 -0.4(3)
C12 C13 C14 C15 175.4(2)
C13 C14 C15 C16 -0.1(3)
C7 C8 C16 C15 -0.2(3)
C9 C8 C16 C15 -178.23(19)
C14 C15 C16 C8 0.4(3)
C11 C12 C17 C18 32.5(3)
C13 C12 C17 C18 -145.8(2)
C12 C17 C18 C19 179.35(19)
C17 C18 C19 C24 7.5(3)
C17 C18 C19 C20 -172.6(2)
C24 C19 C20 C21 -1.8(3)
C18 C19 C20 C21 178.34(19)
C19 C20 C21 C22 0.7(3)
C25 N2 C22 C21 -3.3(3)
C26 N2 C22 C21 179.2(2)
C25 N2 C22 C23 176.8(2)
C26 N2 C22 C23 -0.7(3)
C20 C21 C22 N2 -178.93(19)
C20 C21 C22 C23 1.0(3)
N2 C22 C23 C24 178.42(19)
C21 C22 C23 C24 -1.5(3)
C22 C23 C24 C19 0.4(3)
C20 C19 C24 C23 1.3(3)
C18 C19 C24 C23 -178.87(19)
C27 C28 C29 C30 179.6(2)
C35 N3 C30 C29 -99.5(2)
C31 N3 C30 C29 80.8(2)
C28 C29 C30 N3 167.95(18)
C35 N3 C31 O3 177.3(2)
C30 N3 C31 O3 -2.9(3)
C35 N3 C31 C32 -2.9(3)
C30 N3 C31 C32 176.81(18)
O3 C31 C32 C36 0.9(3)
N3 C31 C32 C36 -178.84(19)
O3 C31 C32 C33 179.1(2)
N3 C31 C32 C33 -0.7(3)
C36 C32 C33 C34 179.13(19)
C31 C32 C33 C34 1.0(3)
C36 C32 C33 C39 0.8(3)
C31 C32 C33 C39 -177.35(19)
C32 C33 C34 C42 -177.67(19)
C39 C33 C34 C42 0.7(3)
C32 C33 C34 C35 2.0(3)
C39 C33 C34 C35 -179.67(18)
C31 N3 C35 O4 -175.7(2)
C30 N3 C35 O4 4.6(3)
C31 N3 C35 C34 5.8(3)
C30 N3 C35 C34 -173.94(18)
C42 C34 C35 O4 -4.1(3)
C33 C34 C35 O4 176.25(19)
C42 C34 C35 N3 174.46(18)
C33 C34 C35 N3 -5.2(3)
C33 C32 C36 C37 -1.1(3)
C31 C32 C36 C37 177.05(19)
C32 C36 C37 C38 0.6(3)
C36 C37 C38 C39 0.2(3)
C36 C37 C38 C43 -176.38(19)
C32 C33 C39 C40 178.70(18)
C34 C33 C39 C40 0.4(3)
C32 C33 C39 C38 0.1(3)
C34 C33 C39 C38 -178.28(18)
C37 C38 C39 C40 -179.12(19)
C43 C38 C39 C40 -2.5(3)
C37 C38 C39 C33 -0.6(3)
C43 C38 C39 C33 176.08(18)
C33 C39 C40 C41 -1.4(3)
C38 C39 C40 C41 177.2(2)
C39 C40 C41 C42 1.3(3)
C33 C34 C42 C41 -0.8(3)
C35 C34 C42 C41 179.60(19)
C40 C41 C42 C34 -0.2(3)
C37 C38 C43 C44 -28.5(3)
C39 C38 C43 C44 154.9(2)
C38 C43 C44 C45 177.6(2)
C43 C44 C45 C46 160.6(2)
C43 C44 C45 C50 -16.9(3)
C50 C45 C46 C47 0.7(3)
C44 C45 C46 C47 -176.86(19)
C45 C46 C47 C48 -0.8(3)
C52 N4 C48 C47 -175.1(2)
C51 N4 C48 C47 0.6(3)
C52 N4 C48 C49 5.1(3)
C51 N4 C48 C49 -179.2(2)
C46 C47 C48 N4 -179.27(19)
C46 C47 C48 C49 0.6(3)
N4 C48 C49 C50 179.60(19)
C47 C48 C49 C50 -0.2(3)
C48 C49 C50 C45 0.2(3)
C46 C45 C50 C49 -0.4(3)
C44 C45 C50 C49 177.15(19)
